data_7005704
loop_
_publ_author_name
'Evans, Lloyd T. J.'
'Coles, Martyn P.'
'Geoffrey, F.'
'Cloke, N.'
'Hitchcock, Peter B.'

_publ_section_title
;
 Deactivation pathways of ethylene polymerization catalysts derived
 from titanium and zirconium
 1,3-bis(furyl)-1,1,3,3-tetramethyldisilazide complexes.
;
_journal_issue 25
_journal_name_full 'Dalton transactions (Cambridge, England : 2003)'
_journal_page_first 2707
_journal_page_last 2717
_journal_paper_doi 10.1039/b704625a
_journal_year 2007
_chemical_compound_source 'synthesis as described'
_chemical_formula_moiety 'C24 H36 Cl6 N2 O4 Si4 Zr2'
_chemical_formula_sum 'C24 H36 Cl6 N2 O4 Si4 Zr2'
_chemical_formula_weight 924.05
_chemical_name_systematic
;
?
;
_space_group_IT_number 14
_symmetry_cell_setting monoclinic
_symmetry_Int_Tables_number 14
_symmetry_space_group_name_Hall '-P 2ybc'
_symmetry_space_group_name_H-M 'P 1 21/c 1'
_atom_sites_solution_hydrogens geom
_atom_sites_solution_primary direct
_atom_sites_solution_secondary difmap
_audit_conform_dict_location ftp://ftp.iucr.org/pub/cif_core.dic
_audit_conform_dict_name cif_core.dic
_audit_conform_dict_version 2.3
_audit_creation_date 2006-09-14T13:43:59-00:00
_audit_creation_method 'WinGX routine CIF_UPDATE'
_cell_angle_alpha 90
_cell_angle_beta 113.423(5)
_cell_angle_gamma 90
_cell_formula_units_Z 2
_cell_length_a 15.7737(13)
_cell_length_b 8.0018(8)
_cell_length_c 16.6741(14)
_cell_measurement_reflns_used 19207
_cell_measurement_temperature 173(2)
_cell_measurement_theta_max 22.986
_cell_measurement_theta_min 3.395
_cell_measurement_wavelength 0.71073
_cell_volume 1931.1(3)
_computing_cell_refinement 'HKL Scalepack (Otwinowski & Minor 1997)'
_computing_data_collection 'Collect (Nonius BV, 1997-2000)'
_computing_data_reduction 'HKL Denzo and Scalepack (Otwinowski & Minor 1997)'
_computing_molecular_graphics 'Ortep-3 for Windows (Farrugia, 1997)'
_computing_publication_material 'WinGX publication routines (Farrugia, 1999)'
_computing_structure_refinement 'SHELXL-97 (Sheldrick, 1997)'
_computing_structure_solution 'SHELXS-86 (Sheldrick, 1986)'
_diffrn_ambient_temperature 173(2)
_diffrn_detector 'CCD plate'
_diffrn_detector_area_resol_mean 9
_diffrn_measured_fraction_theta_full 0.971
_diffrn_measured_fraction_theta_max 0.971
_diffrn_measurement_device '95mm CCD camera on \k-goniostat'
_diffrn_measurement_device_type KappaCCD
_diffrn_measurement_method 'CCD rotation images, thick slices'
_diffrn_orient_matrix_type 'by Nonius Collect from scalepack cell'
_diffrn_orient_matrix_UB_11 0.374402E-1
_diffrn_orient_matrix_UB_12 -0.10398
_diffrn_orient_matrix_UB_13 0.69655E-2
_diffrn_orient_matrix_UB_21 -0.578741E-1
_diffrn_orient_matrix_UB_22 -0.682565E-1
_diffrn_orient_matrix_UB_23 -0.215104E-1
_diffrn_orient_matrix_UB_31 -0.47191E-2
_diffrn_orient_matrix_UB_32 0.121314E-1
_diffrn_orient_matrix_UB_33 -0.613239E-1
_diffrn_radiation_monochromator graphite
_diffrn_radiation_probe x-ray
_diffrn_radiation_type MoK\a
_diffrn_radiation_wavelength 0.71073
_diffrn_reflns_av_R_equivalents 0.0743
_diffrn_reflns_av_unetI/netI 0.0568
_diffrn_reflns_limit_h_max 16
_diffrn_reflns_limit_h_min -17
_diffrn_reflns_limit_k_max 8
_diffrn_reflns_limit_k_min -8
_diffrn_reflns_limit_l_max 18
_diffrn_reflns_limit_l_min -17
_diffrn_reflns_number 8301
_diffrn_reflns_theta_full 23.06
_diffrn_reflns_theta_max 23.06
_diffrn_reflns_theta_min 3.42
_diffrn_source 'Enraf Nonius FR590'
_exptl_absorpt_coefficient_mu 1.11
_exptl_absorpt_correction_T_max 0.8982
_exptl_absorpt_correction_T_min 0.5970
_exptl_absorpt_correction_type multi-scan
_exptl_absorpt_process_details
;
[c.f. r.h. blessing, acta cryst. (1995), a51, 33-38]
;
_exptl_crystal_colour colourless
_exptl_crystal_density_diffrn 1.589
_exptl_crystal_density_method 'not measured'
_exptl_crystal_description needle
_exptl_crystal_F_000 928
_exptl_crystal_size_max 0.3
_exptl_crystal_size_mid 0.2
_exptl_crystal_size_min 0.1
_refine_diff_density_max 0.438
_refine_diff_density_min -0.372
_refine_diff_density_rms 0.082
_refine_ls_extinction_method none
_refine_ls_goodness_of_fit_ref 1.089
_refine_ls_hydrogen_treatment constr
_refine_ls_matrix_type full
_refine_ls_number_parameters 191
_refine_ls_number_reflns 2641
_refine_ls_number_restraints 0
_refine_ls_restrained_S_all 1.089
_refine_ls_R_factor_all 0.0615
_refine_ls_R_factor_gt 0.044
_refine_ls_shift/su_max 0
_refine_ls_shift/su_mean 0
_refine_ls_structure_factor_coef Fsqd
_refine_ls_weighting_details 'calc w=1/[\s^2^(Fo^2^)+(0.0344P)^2^+4.2210P] where P=(Fo^2^+2Fc^2^)/3'
_refine_ls_weighting_scheme calc
_refine_ls_wR_factor_gt 0.0971
_refine_ls_wR_factor_ref 0.1065
_reflns_number_gt 2145
_reflns_number_total 2641
_reflns_threshold_expression >2sigma(I)
_cod_data_source_file b704625a.txt
_cod_data_source_block (3a)-sep1006
_cod_original_sg_symbol_H-M 'P 21/c'
_cod_database_code 7005704

loop_
_symmetry_equiv_pos_as_xyz
'x, y, z'
'-x, y+1/2, -z+1/2'
'-x, -y, -z'
'x, -y-1/2, z-1/2'

loop_
_atom_site_label
_atom_site_type_symbol
_atom_site_fract_x
_atom_site_fract_y
_atom_site_fract_z
_atom_site_U_iso_or_equiv
_atom_site_adp_type
_atom_site_occupancy
_atom_site_symmetry_multiplicity
_atom_site_calc_flag
_atom_site_refinement_flags
_atom_site_disorder_assembly
_atom_site_disorder_group
Zr Zr 0.63817(3) 0.43687(7) 0.54529(3) 0.0353(2) Uani 1 1 d . . .
Cl1 Cl 0.69292(10) 0.1962(2) 0.49526(9) 0.0521(4) Uani 1 1 d . . .
Cl2 Cl 0.52804(9) 0.64036(18) 0.57693(8) 0.0408(4) Uani 1 1 d . . .
Cl3 Cl 0.66277(11) 0.6301(2) 0.45034(9) 0.0536(4) Uani 1 1 d . . .
Si1 Si 0.73515(10) 0.4168(2) 0.75690(9) 0.0379(4) Uani 1 1 d . . .
Si2 Si 0.82476(11) 0.6532(2) 0.67259(10) 0.0430(4) Uani 1 1 d . . .
O1 O 0.5882(2) 0.2523(4) 0.6239(2) 0.0397(9) Uani 1 1 d . . .
N1 N 0.7414(3) 0.4947(6) 0.6604(3) 0.0356(10) Uani 1 1 d . A .
C1 C 0.5262(4) 0.1206(7) 0.6076(4) 0.0442(15) Uani 1 1 d . . .
H1 H 0.4815 0.0901 0.5517 0.053 Uiso 1 1 calc R . .
C2 C 0.5387(4) 0.0448(7) 0.6814(4) 0.0468(15) Uani 1 1 d . . .
H2 H 0.5057 -0.0496 0.6884 0.056 Uiso 1 1 calc R . .
C3 C 0.6114(4) 0.1313(8) 0.7493(4) 0.0509(16) Uani 1 1 d . . .
H3 H 0.6347 0.1037 0.8096 0.061 Uiso 1 1 calc R . .
C4 C 0.6409(4) 0.2543(7) 0.7156(3) 0.0372(13) Uani 1 1 d . . .
C5 C 0.6995(4) 0.5828(8) 0.8146(4) 0.0531(16) Uani 1 1 d . . .
H5A H 0.6453 0.6412 0.773 0.08 Uiso 1 1 calc R . .
H5B H 0.7503 0.6626 0.8407 0.08 Uiso 1 1 calc R . .
H5C H 0.6842 0.5325 0.8608 0.08 Uiso 1 1 calc R . .
C6 C 0.8379(4) 0.2993(8) 0.8302(4) 0.0591(18) Uani 1 1 d . . .
H6A H 0.8537 0.2134 0.7966 0.089 Uiso 1 1 calc R . .
H6B H 0.8243 0.246 0.8767 0.089 Uiso 1 1 calc R . .
H6C H 0.8901 0.3763 0.8561 0.089 Uiso 1 1 calc R . .
C7 C 0.7672(4) 0.8596(8) 0.6564(4) 0.0574(17) Uani 1 1 d . A .
H7A H 0.7177 0.8648 0.5978 0.086 Uiso 1 1 calc R . .
H7B H 0.8125 0.9479 0.6628 0.086 Uiso 1 1 calc R . .
H7C H 0.741 0.8752 0.7002 0.086 Uiso 1 1 calc R . .
C8 C 0.8882(5) 0.6098(10) 0.6020(5) 0.069(2) Uani 1 1 d . A .
H8A H 0.8445 0.6071 0.5407 0.104 Uiso 1 1 calc R . .
H8B H 0.9196 0.5016 0.618 0.104 Uiso 1 1 calc R . .
H8C H 0.934 0.6979 0.6101 0.104 Uiso 1 1 calc R . .
O2 O 0.9098(3) 0.7376(8) 0.8531(3) 0.073(2) Uani 0.75(3) 1 d P A 1
C9 C 0.9168(4) 0.6552(9) 0.7849(4) 0.0579(18) Uani 0.75(3) 1 d P A 1
C10 C 0.9988(4) 0.5781(8) 0.8169(4) 0.067(2) Uani 0.75(3) 1 d P A 1
H10 H 1.022 0.5081 0.7843 0.081 Uiso 0.75(3) 1 calc PR A 1
C11 C 1.0448(5) 0.6156(11) 0.9046(5) 0.076(2) Uani 0.75(3) 1 d P A 1
H11 H 1.1042 0.5765 0.9423 0.091 Uiso 0.75(3) 1 calc PR A 1
C12 C 0.9904(5) 0.7165(11) 0.9261(5) 0.075(2) Uani 0.75(3) 1 d P A 1
H12 H 1.0046 0.7655 0.9818 0.09 Uiso 0.75(3) 1 calc PR A 1
C2A C 0.9098(3) 0.7376(8) 0.8531(3) 0.073(2) Uani 0.25(3) 1 d P A 2
H2A H 0.8576 0.7999 0.8508 0.087 Uiso 0.25(3) 1 calc PR A 2
C9A C 0.9168(4) 0.6552(9) 0.7849(4) 0.0579(18) Uani 0.25(3) 1 d P A 2
O10A O 0.9988(4) 0.5781(8) 0.8169(4) 0.067(2) Uani 0.25(3) 1 d P A 2
C11A C 1.0448(5) 0.6156(11) 0.9046(5) 0.076(2) Uani 0.25(3) 1 d P A 2
H11A H 1.1042 0.5765 0.9423 0.091 Uiso 0.25(3) 1 calc PR A 2
C12A C 0.9904(5) 0.7165(11) 0.9261(5) 0.075(2) Uani 0.25(3) 1 d P A 2
H12A H 1.0046 0.7655 0.9818 0.09 Uiso 0.25(3) 1 calc PR A 2

loop_
_atom_site_aniso_label
_atom_site_aniso_U_11
_atom_site_aniso_U_22
_atom_site_aniso_U_33
_atom_site_aniso_U_23
_atom_site_aniso_U_13
_atom_site_aniso_U_12
Zr 0.0385(3) 0.0398(4) 0.0245(3) 0.0011(2) 0.0092(2) 0.0019(3)
Cl1 0.0575(9) 0.0548(10) 0.0415(8) -0.0043(7) 0.0173(7) 0.0134(8)
Cl2 0.0413(8) 0.0440(8) 0.0289(7) -0.0059(6) 0.0054(6) 0.0034(7)
Cl3 0.0679(10) 0.0567(10) 0.0381(8) 0.0079(7) 0.0232(7) -0.0034(8)
Si1 0.0394(8) 0.0448(10) 0.0254(7) -0.0001(7) 0.0084(6) -0.0028(7)
Si2 0.0390(9) 0.0491(10) 0.0395(8) 0.0001(8) 0.0140(7) -0.0048(8)
O1 0.045(2) 0.041(2) 0.0259(18) 0.0035(17) 0.0057(16) -0.0060(19)
N1 0.035(2) 0.041(3) 0.030(2) 0.001(2) 0.0123(19) 0.003(2)
C1 0.038(3) 0.040(3) 0.047(3) -0.004(3) 0.008(3) -0.003(3)
C2 0.049(3) 0.036(3) 0.056(4) 0.008(3) 0.022(3) -0.001(3)
C3 0.058(4) 0.060(4) 0.032(3) 0.008(3) 0.015(3) -0.006(3)
C4 0.039(3) 0.041(3) 0.027(3) 0.005(3) 0.009(2) 0.000(3)
C5 0.050(4) 0.072(5) 0.043(3) -0.011(3) 0.024(3) -0.013(3)
C6 0.051(4) 0.063(4) 0.043(3) 0.012(3) -0.004(3) -0.009(3)
C7 0.065(4) 0.045(4) 0.053(4) 0.007(3) 0.014(3) -0.007(3)
C8 0.063(4) 0.088(5) 0.073(4) -0.010(4) 0.043(4) -0.019(4)
O2 0.049(3) 0.108(5) 0.054(3) 0.001(3) 0.013(3) 0.000(3)
C9 0.045(4) 0.064(4) 0.054(4) 0.005(4) 0.007(3) -0.015(3)
C10 0.045(4) 0.073(5) 0.064(4) -0.005(3) 0.000(3) 0.005(3)
C11 0.048(4) 0.096(6) 0.057(4) 0.008(4) -0.007(4) -0.005(4)
C12 0.059(5) 0.102(6) 0.051(4) -0.003(4) 0.008(4) -0.007(5)
C2A 0.049(3) 0.108(5) 0.054(3) 0.001(3) 0.013(3) 0.000(3)
C9A 0.045(4) 0.064(4) 0.054(4) 0.005(4) 0.007(3) -0.015(3)
O10A 0.045(4) 0.073(5) 0.064(4) -0.005(3) 0.000(3) 0.005(3)
C11A 0.048(4) 0.096(6) 0.057(4) 0.008(4) -0.007(4) -0.005(4)
C12A 0.059(5) 0.102(6) 0.051(4) -0.003(4) 0.008(4) -0.007(5)

loop_
_atom_type_symbol
_atom_type_description
_atom_type_scat_dispersion_real
_atom_type_scat_dispersion_imag
_atom_type_scat_source
C C 0.0033 0.0016 'International Tables Vol C Tables 4.2.6.8 and 6.1.1.4'
H H 0 0 'International Tables Vol C Tables 4.2.6.8 and 6.1.1.4'
Cl Cl 0.1484 0.1585 'International Tables Vol C Tables 4.2.6.8 and 6.1.1.4'
N N 0.0061 0.0033 'International Tables Vol C Tables 4.2.6.8 and 6.1.1.4'
Si Si 0.0817 0.0704 'International Tables Vol C Tables 4.2.6.8 and 6.1.1.4'
Zr Zr -2.9673 0.5597 'International Tables Vol C Tables 4.2.6.8 and 6.1.1.4'
O O 0.0106 0.006 'International Tables Vol C Tables 4.2.6.8 and 6.1.1.4'

loop_
_geom_angle_atom_site_label_1
_geom_angle_atom_site_label_2
_geom_angle_atom_site_label_3
_geom_angle
_geom_angle_site_symmetry_1
_geom_angle_site_symmetry_3
_geom_angle_publ_flag
N1 Zr O1 86.27(15) . . ?
N1 Zr Cl3 101.71(13) . . ?
O1 Zr Cl3 170.47(10) . . ?
N1 Zr Cl1 104.46(13) . . ?
O1 Zr Cl1 86.28(10) . . ?
Cl3 Zr Cl1 96.63(6) . . ?
N1 Zr Cl2 90.86(13) . . ?
O1 Zr Cl2 83.02(10) . . ?
Cl3 Zr Cl2 91.57(5) . . ?
Cl1 Zr Cl2 160.68(5) . . ?
N1 Zr Cl2 162.55(13) . 3_666 ?
O1 Zr Cl2 80.37(9) . 3_666 ?
Cl3 Zr Cl2 90.75(5) . 3_666 ?
Cl1 Zr Cl2 85.91(5) . 3_666 ?
Cl2 Zr Cl2 76.49(5) . 3_666 ?
Zr Cl2 Zr 103.51(5) . 3_666 ?
N1 Si1 C6 115.4(3) . . ?
N1 Si1 C5 111.0(3) . . ?
C6 Si1 C5 112.8(3) . . ?
N1 Si1 C4 103.4(2) . . ?
C6 Si1 C4 104.3(3) . . ?
C5 Si1 C4 109.0(3) . . ?
N1 Si2 C7 108.8(3) . . ?
N1 Si2 C8 110.8(3) . . ?
C7 Si2 C8 115.5(3) . . ?
N1 Si2 C9 111.5(2) . . ?
C7 Si2 C9 106.3(3) . . ?
C8 Si2 C9 103.8(3) . . ?
C1 O1 C4 106.5(4) . . ?
C1 O1 Zr 138.3(3) . . ?
C4 O1 Zr 114.7(3) . . ?
Si1 N1 Si2 117.0(2) . . ?
Si1 N1 Zr 118.1(2) . . ?
Si2 N1 Zr 123.6(2) . . ?
C2 C1 O1 109.5(5) . . ?
C2 C1 H1 125.2 . . ?
O1 C1 H1 125.2 . . ?
C1 C2 C3 107.0(5) . . ?
C1 C2 H2 126.5 . . ?
C3 C2 H2 126.5 . . ?
C4 C3 C2 109.6(5) . . ?
C4 C3 H3 125.2 . . ?
C2 C3 H3 125.2 . . ?
C3 C4 O1 107.3(5) . . ?
C3 C4 Si1 136.5(4) . . ?
O1 C4 Si1 116.1(4) . . ?
Si1 C5 H5A 109.5 . . ?
Si1 C5 H5B 109.5 . . ?
H5A C5 H5B 109.5 . . ?
Si1 C5 H5C 109.5 . . ?
H5A C5 H5C 109.5 . . ?
H5B C5 H5C 109.5 . . ?
Si1 C6 H6A 109.5 . . ?
Si1 C6 H6B 109.5 . . ?
H6A C6 H6B 109.5 . . ?
Si1 C6 H6C 109.5 . . ?
H6A C6 H6C 109.5 . . ?
H6B C6 H6C 109.5 . . ?
Si2 C7 H7A 109.5 . . ?
Si2 C7 H7B 109.5 . . ?
H7A C7 H7B 109.5 . . ?
Si2 C7 H7C 109.5 . . ?
H7A C7 H7C 109.5 . . ?
H7B C7 H7C 109.5 . . ?
Si2 C8 H8A 109.5 . . ?
Si2 C8 H8B 109.5 . . ?
H8A C8 H8B 109.5 . . ?
Si2 C8 H8C 109.5 . . ?
H8A C8 H8C 109.5 . . ?
H8B C8 H8C 109.5 . . ?
C9 O2 C12 109.1(6) . . ?
C10 C9 O2 106.1(5) . . ?
C10 C9 Si2 130.0(6) . . ?
O2 C9 Si2 123.9(5) . . ?
C9 C10 C11 109.9(7) . . ?
C9 C10 H10 125.1 . . ?
C11 C10 H10 125.1 . . ?
C12 C11 C10 107.1(6) . . ?
C12 C11 H11 126.5 . . ?
C10 C11 H11 126.5 . . ?
C11 C12 O2 107.8(6) . . ?
C11 C12 H12 126.1 . . ?
O2 C12 H12 126.1 . . ?

loop_
_geom_bond_atom_site_label_1
_geom_bond_atom_site_label_2
_geom_bond_distance
_geom_bond_site_symmetry_2
_geom_bond_publ_flag
Zr N1 2.016(4) . ?
Zr O1 2.311(3) . ?
Zr Cl3 2.3529(16) . ?
Zr Cl1 2.3925(15) . ?
Zr Cl2 2.5838(15) . ?
Zr Cl2 2.6759(13) 3_666 ?
Cl2 Zr 2.6759(13) 3_666 ?
Si1 N1 1.764(4) . ?
Si1 C6 1.852(6) . ?
Si1 C5 1.854(6) . ?
Si1 C4 1.887(6) . ?
Si2 N1 1.780(5) . ?
Si2 C7 1.852(6) . ?
Si2 C8 1.855(7) . ?
Si2 C9 1.858(6) . ?
O1 C1 1.390(6) . ?
O1 C4 1.421(6) . ?
C1 C2 1.315(8) . ?
C1 H1 0.95 . ?
C2 C3 1.429(8) . ?
C2 H2 0.95 . ?
C3 C4 1.307(8) . ?
C3 H3 0.95 . ?
C5 H5A 0.98 . ?
C5 H5B 0.98 . ?
C5 H5C 0.98 . ?
C6 H6A 0.98 . ?
C6 H6B 0.98 . ?
C6 H6C 0.98 . ?
C7 H7A 0.98 . ?
C7 H7B 0.98 . ?
C7 H7C 0.98 . ?
C8 H8A 0.98 . ?
C8 H8B 0.98 . ?
C8 H8C 0.98 . ?
O2 C9 1.357(8) . ?
O2 C12 1.378(8) . ?
C9 C10 1.339(8) . ?
C10 C11 1.382(9) . ?
C10 H10 0.95 . ?
C11 C12 1.327(11) . ?
C11 H11 0.95 . ?
C12 H12 0.95 . ?
